data_4081321
loop_
_publ_author_name
'Huynh, Han Vinh'
'Guo, Shuai'
'Wu, Wenqin'

_publ_section_title
;
 Detailed Structural, Spectroscopic, and Electrochemical Trends of Halido
 Mono- and Bis(NHC) Complexes of Au(I) and Au(III)
;
_journal_issue 16
_journal_name_full Organometallics
_journal_page_first 4591
_journal_paper_doi 10.1021/om400563e
_journal_volume 32
_journal_year 2013
_chemical_formula_sum 'C13 H18 Au Br3 N2'
_chemical_formula_weight 638.99
_chemical_name_systematic
; 
 ? 
;
_space_group_IT_number 96
_symmetry_cell_setting tetragonal
_symmetry_space_group_name_Hall 'P 4nw 2abw'
_symmetry_space_group_name_H-M 'P 43 21 2'
_atom_sites_solution_hydrogens geom
_atom_sites_solution_primary direct
_atom_sites_solution_secondary difmap
_audit_creation_method SHELXL-97
_cell_angle_alpha 90.00
_cell_angle_beta 90.00
_cell_angle_gamma 90.00
_cell_formula_units_Z 4
_cell_length_a 9.0114(3)
_cell_length_b 9.0114(3)
_cell_length_c 21.0622(16)
_cell_measurement_reflns_used 5137
_cell_measurement_temperature 223(2)
_cell_measurement_theta_max 27.44
_cell_measurement_theta_min 2.46
_cell_volume 1710.36(15)
_computing_cell_refinement 'Bruker SMART'
_computing_data_collection 'Bruker SMART'
_computing_data_reduction 'Bruker SAINT'
_computing_molecular_graphics 'Bruker SHELXTL'
_computing_publication_material 'Bruker SHELXTL'
_computing_structure_refinement 'SHELXL-97 (Sheldrick, 1997)'
_computing_structure_solution 'SHELXS-97 (Sheldrick, 1990)'
_diffrn_ambient_temperature 223(2)
_diffrn_measured_fraction_theta_full 0.999
_diffrn_measured_fraction_theta_max 0.999
_diffrn_measurement_device_type 'CCD area detector'
_diffrn_measurement_method 'phi and omega scans'
_diffrn_radiation_monochromator graphite
_diffrn_radiation_source 'fine-focus sealed tube'
_diffrn_radiation_type MoK\a
_diffrn_radiation_wavelength 0.71073
_diffrn_reflns_av_R_equivalents 0.0483
_diffrn_reflns_av_sigmaI/netI 0.0336
_diffrn_reflns_limit_h_max 11
_diffrn_reflns_limit_h_min -10
_diffrn_reflns_limit_k_max 11
_diffrn_reflns_limit_k_min -11
_diffrn_reflns_limit_l_max 27
_diffrn_reflns_limit_l_min -27
_diffrn_reflns_number 11963
_diffrn_reflns_theta_full 27.49
_diffrn_reflns_theta_max 27.49
_diffrn_reflns_theta_min 2.46
_exptl_absorpt_coefficient_mu 15.599
_exptl_absorpt_correction_T_max 0.1464
_exptl_absorpt_correction_T_min 0.0972
_exptl_absorpt_correction_type multi-scan
_exptl_absorpt_process_details 'Sadabs, (Sheldrick 2001)'
_exptl_crystal_colour Gold
_exptl_crystal_density_diffrn 2.482
_exptl_crystal_density_meas ?
_exptl_crystal_density_method 'not measured'
_exptl_crystal_description Block
_exptl_crystal_F_000 1176
_exptl_crystal_size_max 0.28
_exptl_crystal_size_mid 0.28
_exptl_crystal_size_min 0.20
_refine_diff_density_max 0.706
_refine_diff_density_min -0.723
_refine_diff_density_rms 0.100
_refine_ls_abs_structure_details 'Flack H D (1983), Acta Cryst. A39, 876-881'
_refine_ls_abs_structure_Flack 0.007(13)
_refine_ls_extinction_coef 0.00216(16)
_refine_ls_extinction_expression Fc^*^=kFc[1+0.001xFc^2^\l^3^/sin(2\q)]^-1/4^
_refine_ls_extinction_method SHELXL
_refine_ls_goodness_of_fit_ref 1.074
_refine_ls_hydrogen_treatment constr
_refine_ls_matrix_type full
_refine_ls_number_parameters 91
_refine_ls_number_reflns 1968
_refine_ls_number_restraints 0
_refine_ls_restrained_S_all 1.074
_refine_ls_R_factor_all 0.0221
_refine_ls_R_factor_gt 0.0210
_refine_ls_shift/su_max 0.001
_refine_ls_shift/su_mean 0.000
_refine_ls_structure_factor_coef Fsqd
_refine_ls_weighting_details 'calc w=1/[\s^2^(Fo^2^)+(0.0210P)^2^+0.0000P] where P=(Fo^2^+2Fc^2^)/3'
_refine_ls_weighting_scheme calc
_refine_ls_wR_factor_gt 0.0494
_refine_ls_wR_factor_ref 0.0497
_reflns_number_gt 1896
_reflns_number_total 1968
_reflns_threshold_expression >2sigma(I)
_cod_data_source_file om400563e_si_001.cif
_cod_data_source_block a274
_cod_depositor_comments
;
The following automatic conversions were performed:

'_symmetry_cell_setting' value 'Tetragonal' changed to 'tetragonal'
according to /home/saulius/struct/CIF-dictionaries/cif_core.dic
dictionary named 'cif_core.dic' version 2.4.2 from
2011-04-26.

'_exptl_absorpt_correction_type' value 'Multi-scan'
changed to 'multi-scan' according to
/home/saulius/struct/CIF-dictionaries/cif_core.dic dictionary named
'cif_core.dic' version 2.4.2 from 2011-04-26.

Automatic conversion script
Id: cif_fix_values 1891 2012-01-12 08:04:46Z andrius 

The following automatic conversions were performed:

'_exptl_crystal_density_meas' value 'Not Measured' was changed to '?'
- the value is perceived as not measured.

Automatic conversion script
Id: cif_fix_values 3008 2015-01-20 13:52:24Z robertas 
;
_cod_original_sg_symbol_H-M P4(3)2(1)2
_cod_database_code 4081321

loop_
_symmetry_equiv_pos_as_xyz
'x, y, z'
'-x, -y, z+1/2'
'-y+1/2, x+1/2, z+3/4'
'y+1/2, -x+1/2, z+1/4'
'-x+1/2, y+1/2, -z+3/4'
'x+1/2, -y+1/2, -z+1/4'
'y, x, -z'
'-y, -x, -z+1/2'

loop_
_atom_site_label
_atom_site_type_symbol
_atom_site_fract_x
_atom_site_fract_y
_atom_site_fract_z
_atom_site_U_iso_or_equiv
_atom_site_adp_type
_atom_site_occupancy
_atom_site_symmetry_multiplicity
_atom_site_calc_flag
_atom_site_refinement_flags
Au1 Au 0.521209(15) 0.478791(15) 0.2500 0.02581(8) Uani 1 2 d S
Br1 Br 0.32961(5) 0.67039(5) 0.2500 0.0502(2) Uani 1 2 d S
Br2 Br 0.37329(6) 0.31345(6) 0.31428(2) 0.04286(14) Uani 1 1 d .
N1 N 0.7911(4) 0.3125(4) 0.29124(16) 0.0238(7) Uani 1 1 d .
C1 C 0.6789(4) 0.3211(4) 0.2500 0.0231(12) Uani 1 2 d S
C2 C 0.8772(5) 0.1883(5) 0.27668(18) 0.0240(8) Uani 1 1 d .
C3 C 1.0040(5) 0.1283(5) 0.3041(2) 0.0304(10) Uani 1 1 d .
H3 H 1.0484 0.1721 0.3399 0.036 Uiso 1 1 calc R
C4 C 1.0625(5) 0.0014(5) 0.2767(2) 0.0381(11) Uani 1 1 d .
H4 H 1.1474 -0.0424 0.2946 0.046 Uiso 1 1 calc R
C5 C 0.8217(5) 0.4243(5) 0.3414(2) 0.0317(10) Uani 1 1 d .
H5 H 0.7414 0.4992 0.3395 0.038 Uiso 1 1 calc R
C6 C 0.8159(7) 0.3535(7) 0.4070(2) 0.0501(15) Uani 1 1 d .
H6A H 0.7199 0.3070 0.4132 0.075 Uiso 1 1 calc R
H6B H 0.8309 0.4292 0.4391 0.075 Uiso 1 1 calc R
H6C H 0.8934 0.2792 0.4105 0.075 Uiso 1 1 calc R
C7 C 0.9672(6) 0.5042(6) 0.3269(3) 0.0532(15) Uani 1 1 d .
H7A H 1.0487 0.4340 0.3291 0.080 Uiso 1 1 calc R
H7B H 0.9827 0.5826 0.3577 0.080 Uiso 1 1 calc R
H7C H 0.9627 0.5466 0.2846 0.080 Uiso 1 1 calc R

loop_
_atom_site_aniso_label
_atom_site_aniso_U_11
_atom_site_aniso_U_22
_atom_site_aniso_U_33
_atom_site_aniso_U_23
_atom_site_aniso_U_13
_atom_site_aniso_U_12
Au1 0.02292(9) 0.02292(9) 0.03159(13) -0.00383(6) -0.00383(6) 0.00385(8)
Br1 0.0339(3) 0.0339(3) 0.0828(5) -0.0044(3) -0.0044(3) 0.0127(3)
Br2 0.0318(3) 0.0450(3) 0.0518(3) 0.0091(2) 0.0062(2) 0.0016(2)
N1 0.0189(17) 0.0248(18) 0.0277(18) -0.0013(15) -0.0018(14) 0.0036(14)
C1 0.0239(18) 0.0239(18) 0.021(3) -0.0012(17) -0.0012(17) -0.004(2)
C2 0.0193(19) 0.025(2) 0.0273(19) 0.0013(16) 0.0038(16) -0.0001(16)
C3 0.026(3) 0.035(2) 0.030(2) 0.0038(17) 0.0000(17) 0.0027(19)
C4 0.028(2) 0.044(3) 0.042(3) 0.0077(19) 0.0024(18) 0.0095(19)
C5 0.029(2) 0.031(2) 0.035(2) -0.0108(19) -0.0078(19) 0.0079(19)
C6 0.055(3) 0.065(4) 0.030(3) -0.006(3) -0.002(2) 0.020(3)
C7 0.042(3) 0.046(3) 0.071(4) -0.018(3) -0.007(3) -0.011(3)

loop_
_atom_type_symbol
_atom_type_description
_atom_type_scat_dispersion_real
_atom_type_scat_dispersion_imag
_atom_type_scat_source
C C 0.0033 0.0016 'International Tables Vol C Tables 4.2.6.8 and 6.1.1.4'
H H 0.0000 0.0000 'International Tables Vol C Tables 4.2.6.8 and 6.1.1.4'
N N 0.0061 0.0033 'International Tables Vol C Tables 4.2.6.8 and 6.1.1.4'
Br Br -0.2901 2.4595 'International Tables Vol C Tables 4.2.6.8 and 6.1.1.4'
Au Au -2.0133 8.8022 'International Tables Vol C Tables 4.2.6.8 and 6.1.1.4'

loop_
_geom_angle_atom_site_label_1
_geom_angle_atom_site_label_2
_geom_angle_atom_site_label_3
_geom_angle
_geom_angle_site_symmetry_1
_geom_angle_site_symmetry_3
C1 Au1 Br2 87.37(13) . .
C1 Au1 Br2 87.37(13) . 8_665
Br2 Au1 Br2 174.73(3) . 8_665
C1 Au1 Br1 180.000(10) . .
Br2 Au1 Br1 92.634(13) . .
Br2 Au1 Br1 92.634(13) 8_665 .
C1 N1 C2 109.0(3) . .
C1 N1 C5 124.3(4) . .
C2 N1 C5 126.6(3) . .
N1 C1 N1 109.6(5) . 8_665
N1 C1 Au1 125.2(2) . .
N1 C1 Au1 125.2(2) 8_665 .
C3 C2 N1 132.7(4) . .
C3 C2 C2 121.1(2) . 8_665
N1 C2 C2 106.3(2) . 8_665
C4 C3 C2 117.4(4) . .
C3 C4 C4 121.5(3) . 8_665
N1 C5 C6 110.8(4) . .
N1 C5 C7 109.7(4) . .
C6 C5 C7 114.1(4) . .

loop_
_geom_bond_atom_site_label_1
_geom_bond_atom_site_label_2
_geom_bond_distance
_geom_bond_site_symmetry_2
Au1 C1 2.009(5) .
Au1 Br2 2.4145(5) .
Au1 Br2 2.4146(5) 8_665
Au1 Br1 2.4417(6) .
N1 C1 1.335(5) .
N1 C2 1.396(5) .
N1 C5 1.486(5) .
C1 N1 1.335(5) 8_665
C2 C3 1.390(5) .
C2 C2 1.400(8) 8_665
C3 C4 1.385(6) .
C4 C4 1.388(9) 8_665
C5 C6 1.523(7) .
C5 C7 1.527(7) .
